data_7127745
loop_
_publ_author_name
'Wu, Ting'
'Jiang, Shenlong'
'Samanta, Pabitra Narayan'
'Xie, Yangbin'
'Li, Jipeng'
'Wang, Xiaoling'
'Devashis, Majumdar'
'Gu, Xiangwei'
'Wang, Yusong'
'Huang, Wei'
'Zhang, Qun'
'Leszczynski, Jerzy'
'Wu, Dayu'

_publ_section_title
;
 Negative thermal quenching of photoluminescence in a copper-organic
 framework emitter.
;
_journal_issue 80
_journal_name_full 'Chemical communications (Cambridge, England)'
_journal_page_first 12057
_journal_page_last 12060
_journal_paper_doi 10.1039/d0cc04788k
_journal_volume 56
_journal_year 2020
_chemical_formula_sum 'C5 H6 Cu2 I2 N2'
_chemical_formula_weight 475.00
_space_group_crystal_system monoclinic
_space_group_IT_number 14
_space_group_name_Hall '-P 2yn'
_space_group_name_H-M_alt 'P 1 21/n 1'
_atom_sites_solution_hydrogens geom
_audit_creation_method SHELXL-2014/6
_audit_update_record
;
2020-05-09 deposited with the CCDC.	2020-09-09 downloaded from the CCDC.
;
_cell_angle_alpha 90
_cell_angle_beta 90.458(4)
_cell_angle_gamma 90
_cell_formula_units_Z 4
_cell_length_a 11.5218(4)
_cell_length_b 4.2497(2)
_cell_length_c 19.6222(8)
_cell_measurement_reflns_used 3962
_cell_measurement_temperature 220(2)
_cell_measurement_theta_max 30.1790
_cell_measurement_theta_min 2.0640
_cell_volume 960.75(7)
_computing_cell_refinement 'Bruker XSCANS'
_computing_data_collection 'Bruker XSCANS'
_computing_data_reduction 'Bruker SHELXTL'
_computing_molecular_graphics 'Bruker SHELXTL'
_computing_publication_material 'Bruker SHELXTL'
_computing_structure_refinement 'SHELXL-2014/6 (Sheldrick, 2014)'
_computing_structure_solution 'Bruker SHELXTL'
_diffrn_ambient_temperature 220(2)
_diffrn_measured_fraction_theta_full 0.966
_diffrn_measured_fraction_theta_max 0.996
_diffrn_measurement_device_type HyPix
_diffrn_radiation_type MoK\a
_diffrn_radiation_wavelength 0.71073
_diffrn_reflns_av_R_equivalents 0.0896
_diffrn_reflns_av_unetI/netI 0.0829
_diffrn_reflns_Laue_measured_fraction_full 0.966
_diffrn_reflns_Laue_measured_fraction_max 0.996
_diffrn_reflns_limit_h_max 13
_diffrn_reflns_limit_h_min -13
_diffrn_reflns_limit_k_max 4
_diffrn_reflns_limit_k_min -5
_diffrn_reflns_limit_l_max 21
_diffrn_reflns_limit_l_min -23
_diffrn_reflns_number 6063
_diffrn_reflns_point_group_measured_fraction_full 0.966
_diffrn_reflns_point_group_measured_fraction_max 0.996
_diffrn_reflns_theta_full 25.242
_diffrn_reflns_theta_max 24.990
_diffrn_reflns_theta_min 2.043
_diffrn_source 'Rotating-anode X-ray tube'
_exptl_absorpt_coefficient_mu 10.792
_exptl_absorpt_correction_T_max 1.00000
_exptl_absorpt_correction_T_min 0.02801
_exptl_absorpt_correction_type multi-scan
_exptl_absorpt_process_details
;
CrysAlisPro 1.171.40.14a (Rigaku Oxford Diffraction, 2018)
Empirical absorption correction using spherical harmonics,
 implemented in SCALE3 ABSPACK scaling algorithm.
;
_exptl_crystal_colour brown
_exptl_crystal_density_diffrn 3.284
_exptl_crystal_description needle
_exptl_crystal_F_000 856
_exptl_crystal_size_max 0.32
_exptl_crystal_size_mid 0.15
_exptl_crystal_size_min 0.12
_refine_diff_density_max 2.645
_refine_diff_density_min -2.453
_refine_diff_density_rms 0.396
_refine_ls_extinction_method none
_refine_ls_goodness_of_fit_ref 1.051
_refine_ls_hydrogen_treatment constr
_refine_ls_matrix_type full
_refine_ls_number_parameters 100
_refine_ls_number_reflns 1673
_refine_ls_number_restraints 0
_refine_ls_restrained_S_all 1.051
_refine_ls_R_factor_all 0.0647
_refine_ls_R_factor_gt 0.0590
_refine_ls_shift/su_max 0.000
_refine_ls_shift/su_mean 0.000
_refine_ls_structure_factor_coef Fsqd
_refine_ls_weighting_details 'w=1/[\s^2^(Fo^2^)+(0.0967P)^2^+1.2207P] where P=(Fo^2^+2Fc^2^)/3'
_refine_ls_weighting_scheme calc
_refine_ls_wR_factor_gt 0.1513
_refine_ls_wR_factor_ref 0.1567
_reflns_Friedel_coverage 0.000
_reflns_number_gt 1426
_reflns_number_total 1673
_reflns_threshold_expression 'I > 2\s(I)'
_cod_data_source_file d0cc04788k4.cif
_cod_data_source_block 220k
_cod_original_sg_symbol_H-M 'P 21/n'
_cod_database_code 7127745
_shelx_space_group_comment
;
The symmetry employed for this shelxl refinement is uniquely defined
by the following loop, which should always be used as a source of
symmetry information in preference to the above space-group names.
They are only intended as comments.
;
_shelxl_version_number 2014/6

loop_
_space_group_symop_operation_xyz
'x, y, z'
'-x+1/2, y+1/2, -z+1/2'
'-x, -y, -z'
'x-1/2, -y-1/2, z-1/2'

loop_
_atom_site_label
_atom_site_type_symbol
_atom_site_fract_x
_atom_site_fract_y
_atom_site_fract_z
_atom_site_U_iso_or_equiv
_atom_site_adp_type
_atom_site_occupancy
_atom_site_site_symmetry_order
_atom_site_calc_flag
_atom_site_refinement_flags_posn
_atom_site_refinement_flags_adp
_atom_site_refinement_flags_occupancy
_atom_site_disorder_assembly
_atom_site_disorder_group
Cu1 Cu 0.67545(13) 0.1358(2) 0.20900(7) 0.0457(4) Uani 1 1 d . . . . .
Cu2 Cu 0.54376(10) -0.3514(2) 0.13826(7) 0.0388(4) Uani 1 1 d . . . . .
I1 I 0.63782(5) 0.13821(10) 0.07890(3) 0.0282(3) Uani 1 1 d . . . . .
I2 I 0.59094(5) -0.36448(11) 0.27551(3) 0.0260(3) Uani 1 1 d . . . . .
C3 C 0.1795(7) -0.3761(16) 0.1464(4) 0.0273(19) Uani 1 1 d . . . . .
H3A H 0.1069 -0.3259 0.1637 0.033 Uiso 1 1 calc R U . . .
C2 C 0.2844(7) -0.2729(19) 0.1697(4) 0.0315(18) Uani 1 1 d . . . . .
H2A H 0.2953 -0.1338 0.2058 0.038 Uiso 1 1 calc R U . . .
C1 C 0.3178(7) -0.5785(17) 0.0847(4) 0.0266(17) Uani 1 1 d . . . . .
H1A H 0.3545 -0.6925 0.0507 0.032 Uiso 1 1 calc R U . . .
C4 C 0.1170(6) -0.7387(18) 0.0507(4) 0.0277(17) Uani 1 1 d . . . . .
H4A H 0.0594 -0.8346 0.0799 0.033 Uiso 1 1 calc R U . . .
H4B H 0.1563 -0.9057 0.0263 0.033 Uiso 1 1 calc R U . . .
C5 C 0.0571(7) -0.5237(18) 0.0001(4) 0.0283(17) Uani 1 1 d . . . . .
H5A H 0.1018 -0.4201 -0.0321 0.034 Uiso 1 1 calc R U . . .
N1 N 0.3730(6) -0.4067(14) 0.1315(4) 0.0266(15) Uani 1 1 d . . . . .
N2 N 0.2020(5) -0.5661(14) 0.0930(3) 0.0236(13) Uani 1 1 d . . . . .

loop_
_atom_site_aniso_label
_atom_site_aniso_U_11
_atom_site_aniso_U_22
_atom_site_aniso_U_33
_atom_site_aniso_U_23
_atom_site_aniso_U_13
_atom_site_aniso_U_12
Cu1 0.0455(9) 0.0501(8) 0.0415(8) -0.0012(5) 0.0024(6) -0.0020(5)
Cu2 0.0245(7) 0.0384(7) 0.0535(8) -0.0047(4) -0.0035(6) -0.0063(4)
I1 0.0315(4) 0.0218(4) 0.0315(4) -0.00256(18) 0.0014(3) -0.00229(17)
I2 0.0247(4) 0.0223(4) 0.0311(4) -0.00079(16) 0.0009(3) -0.00115(16)
C3 0.015(4) 0.034(5) 0.032(4) 0.000(3) 0.000(4) 0.004(3)
C2 0.035(5) 0.023(4) 0.037(4) -0.007(4) 0.001(4) -0.002(3)
C1 0.021(4) 0.027(4) 0.032(4) -0.006(3) -0.001(3) 0.000(3)
C4 0.017(4) 0.017(4) 0.049(5) 0.005(3) -0.013(3) -0.007(3)
C5 0.032(4) 0.021(4) 0.032(4) -0.006(3) -0.010(4) -0.012(3)
N1 0.019(3) 0.028(4) 0.033(4) 0.000(3) -0.004(3) -0.002(2)
N2 0.016(3) 0.018(3) 0.037(4) 0.000(3) -0.012(3) -0.001(2)

loop_
_atom_type_symbol
_atom_type_description
_atom_type_scat_dispersion_real
_atom_type_scat_dispersion_imag
_atom_type_scat_source
C C 0.0033 0.0016 'International Tables Vol C Tables 4.2.6.8 and 6.1.1.4'
H H 0.0000 0.0000 'International Tables Vol C Tables 4.2.6.8 and 6.1.1.4'
N N 0.0061 0.0033 'International Tables Vol C Tables 4.2.6.8 and 6.1.1.4'
Cu Cu 0.3201 1.2651 'International Tables Vol C Tables 4.2.6.8 and 6.1.1.4'
I I -0.4742 1.8119 'International Tables Vol C Tables 4.2.6.8 and 6.1.1.4'

loop_
_geom_angle_atom_site_label_1
_geom_angle_atom_site_label_2
_geom_angle_atom_site_label_3
_geom_angle
_geom_angle_site_symmetry_1
_geom_angle_site_symmetry_3
_geom_angle_publ_flag
I1 Cu1 I2 114.77(5) . 1_565 ?
I1 Cu1 I2 115.14(5) . . ?
I2 Cu1 I2 104.86(4) 1_565 . ?
I1 Cu1 I2 105.65(5) . 2_655 ?
I2 Cu1 I2 108.10(5) 1_565 2_655 ?
I2 Cu1 I2 108.04(5) . 2_655 ?
I1 Cu1 Cu2 56.61(4) . . ?
I2 Cu1 Cu2 127.27(6) 1_565 . ?
I2 Cu1 Cu2 58.57(3) . . ?
I2 Cu1 Cu2 124.55(5) 2_655 . ?
I1 Cu1 Cu2 57.22(4) . 1_565 ?
I2 Cu1 Cu2 57.56(3) 1_565 1_565 ?
I2 Cu1 Cu2 128.22(6) . 1_565 ?
I2 Cu1 Cu2 123.57(5) 2_655 1_565 ?
Cu2 Cu1 Cu2 92.08(7) . 1_565 ?
N1 Cu2 I1 118.5(2) . . ?
N1 Cu2 I1 106.14(19) . 1_545 ?
I1 Cu2 I1 106.12(4) . 1_545 ?
N1 Cu2 I2 104.6(2) . . ?
I1 Cu2 I2 111.87(4) . . ?
I1 Cu2 I2 109.32(4) 1_545 . ?
N1 Cu2 Cu1 128.92(19) . . ?
I1 Cu2 Cu1 55.40(3) . . ?
I1 Cu2 Cu1 124.66(6) 1_545 . ?
I2 Cu2 Cu1 56.51(4) . . ?
N1 Cu2 Cu1 116.34(19) . 1_545 ?
I1 Cu2 Cu1 125.04(6) . 1_545 ?
I1 Cu2 Cu1 53.81(3) 1_545 1_545 ?
I2 Cu2 Cu1 55.52(4) . 1_545 ?
Cu1 Cu2 Cu1 92.08(7) . 1_545 ?
Cu1 I1 Cu2 67.99(4) . . ?
Cu1 I1 Cu2 68.97(4) . 1_565 ?
Cu2 I1 Cu2 106.12(4) . 1_565 ?
Cu1 I2 Cu1 104.86(4) 1_545 . ?
Cu1 I2 Cu1 71.95(4) 1_545 2_645 ?
Cu1 I2 Cu1 71.92(4) . 2_645 ?
Cu1 I2 Cu2 66.92(4) 1_545 . ?
Cu1 I2 Cu2 64.92(4) . . ?
Cu1 I2 Cu2 107.41(4) 2_645 . ?
N2 C3 C2 106.1(6) . . ?
N2 C3 H3A 126.9 . . ?
C2 C3 H3A 126.9 . . ?
C3 C2 N1 109.9(7) . . ?
C3 C2 H2A 125.1 . . ?
N1 C2 H2A 125.1 . . ?
N1 C1 N2 111.4(6) . . ?
N1 C1 H1A 124.3 . . ?
N2 C1 H1A 124.3 . . ?
N2 C4 C5 111.5(6) . . ?
N2 C4 H4A 109.3 . . ?
C5 C4 H4A 109.3 . . ?
N2 C4 H4B 109.3 . . ?
C5 C4 H4B 109.3 . . ?
H4A C4 H4B 108.0 . . ?
C5 C5 C4 122.7(9) 3_545 . ?
C5 C5 H5A 118.6 3_545 . ?
C4 C5 H5A 118.6 . . ?
C1 N1 C2 104.3(7) . . ?
C1 N1 Cu2 125.4(5) . . ?
C2 N1 Cu2 130.3(6) . . ?
C1 N2 C3 108.3(7) . . ?
C1 N2 C4 124.6(6) . . ?
C3 N2 C4 127.1(6) . . ?

loop_
_geom_bond_atom_site_label_1
_geom_bond_atom_site_label_2
_geom_bond_distance
_geom_bond_site_symmetry_2
_geom_bond_publ_flag
Cu1 I1 2.5859(15) . ?
Cu1 I2 2.6798(11) 1_565 ?
Cu1 I2 2.6818(11) . ?
Cu1 I2 2.7063(17) 2_655 ?
Cu1 Cu2 2.9125(19) . ?
Cu1 Cu2 2.9906(19) 1_565 ?
Cu2 N1 1.984(7) . ?
Cu2 I1 2.6231(11) . ?
Cu2 I1 2.6936(11) 1_545 ?
Cu2 I2 2.7437(14) . ?
Cu2 Cu1 2.9906(19) 1_545 ?
I1 Cu2 2.6936(11) 1_565 ?
I2 Cu1 2.6798(11) 1_545 ?
I2 Cu1 2.7063(17) 2_645 ?
C3 N2 1.350(10) . ?
C3 C2 1.362(12) . ?
C3 H3A 0.9300 . ?
C2 N1 1.393(10) . ?
C2 H2A 0.9300 . ?
C1 N1 1.331(11) . ?
C1 N2 1.345(9) . ?
C1 H1A 0.9300 . ?
C4 N2 1.474(10) . ?
C4 C5 1.512(12) . ?
C4 H4A 0.9700 . ?
C4 H4B 0.9700 . ?
C5 C5 1.330(16) 3_545 ?
C5 H5A 0.9300 . ?
